data_7705052
loop_
_publ_author_name
'Du, Jun'
'Zhang, Yanan'
'Huang, Zeming'
'Zhou, Shuangliu'
'Fang, Huayi'
'Cui, Peng'

_publ_section_title
;
 Heterobimetallic Pd(0) complexes with Pd\\rightarrow Ln (Ln = Sc, Y, Yb,
 Lu) dative bonds: rare-earth metal-dominated frustrated Lewis pair-like
 reactivity.
;
_journal_issue 35
_journal_name_full 'Dalton transactions (Cambridge, England : 2003)'
_journal_page_first 12311
_journal_page_last 12318
_journal_paper_doi 10.1039/d0dt02708a
_journal_volume 49
_journal_year 2020
_chemical_formula_moiety 'C28 H30 N P'
_chemical_formula_sum 'C28 H30 N P'
_chemical_formula_weight 411.50
_space_group_crystal_system monoclinic
_space_group_IT_number 14
_space_group_name_Hall '-P 2ybc'
_space_group_name_H-M_alt 'P 1 21/c 1'
_atom_sites_solution_hydrogens geom
_audit_creation_date 2019-12-25
_audit_creation_method
;
Olex2 1.2
(compiled 2018.05.29 svn.r3508 for OlexSys, GUI svn.r5506)
;
_audit_update_record
;
2020-05-29 deposited with the CCDC.	2020-08-06 downloaded from the CCDC.
;
_cell_angle_alpha 90
_cell_angle_beta 102.63(3)
_cell_angle_gamma 90
_cell_formula_units_Z 4
_cell_length_a 12.007(2)
_cell_length_b 9.309(2)
_cell_length_c 20.761(4)
_cell_measurement_reflns_used 9275
_cell_measurement_temperature 293(2)
_cell_measurement_theta_max 27.373
_cell_measurement_theta_min 2.917
_cell_volume 2264.4(8)
_computing_cell_refinement 'SAINT v8.37A (Bruker, 2015)'
_computing_data_reduction 'SAINT v8.37A (Bruker, 2015)'
_computing_molecular_graphics 'Olex2 (Dolomanov et al., 2009)'
_computing_publication_material 'Olex2 (Dolomanov et al., 2009)'
_computing_structure_refinement 'ShelXL (Sheldrick, 2015)'
_diffrn_ambient_temperature 293(2)
_diffrn_detector 'Bruker APEX2 area detector'
_diffrn_detector_area_resol_mean 7.9
_diffrn_detector_type 'CCD area detector'
_diffrn_measured_fraction_theta_full 0.999
_diffrn_measured_fraction_theta_max 0.994
_diffrn_measurement_device 'three-circle diffractometer'
_diffrn_measurement_device_type 'Bruker APEX-II CCD'
_diffrn_measurement_method '\f and \w scans'
_diffrn_radiation_monochromator 'mirror optics'
_diffrn_radiation_probe x-ray
_diffrn_radiation_type MoK\a
_diffrn_radiation_wavelength 0.71076
_diffrn_reflns_av_R_equivalents 0.0602
_diffrn_reflns_av_unetI/netI 0.0261
_diffrn_reflns_Laue_measured_fraction_full 0.999
_diffrn_reflns_Laue_measured_fraction_max 0.994
_diffrn_reflns_limit_h_max 15
_diffrn_reflns_limit_h_min -14
_diffrn_reflns_limit_k_max 12
_diffrn_reflns_limit_k_min -12
_diffrn_reflns_limit_l_max 27
_diffrn_reflns_limit_l_min -27
_diffrn_reflns_number 56457
_diffrn_reflns_point_group_measured_fraction_full 0.999
_diffrn_reflns_point_group_measured_fraction_max 0.994
_diffrn_reflns_theta_full 25.243
_diffrn_reflns_theta_max 27.695
_diffrn_reflns_theta_min 2.839
_diffrn_source 'microfocus sealed X-ray tube'
_diffrn_source_type 'Incoatec I\ms'
_diffrn_standards_number 0
_exptl_absorpt_coefficient_mu 0.136
_exptl_absorpt_correction_T_max 0.7456
_exptl_absorpt_correction_T_min 0.5461
_exptl_absorpt_correction_type multi-scan
_exptl_absorpt_process_details
'SADABS-2014/5 (Bruker,2014/5) was used for absorption correction. wR2(int) was 0.0771 before and 0.0528 after correction. The Ratio of minimum to maximum transmission is 0.7324. The \l/2 correction factor is Not present.'
_exptl_crystal_colour colourless
_exptl_crystal_colour_primary colourless
_exptl_crystal_density_diffrn 1.207
_exptl_crystal_description block
_exptl_crystal_F_000 880
_exptl_crystal_size_max 0.023
_exptl_crystal_size_mid 0.022
_exptl_crystal_size_min 0.021
_refine_diff_density_max 0.160
_refine_diff_density_min -0.300
_refine_diff_density_rms 0.050
_refine_ls_extinction_method none
_refine_ls_goodness_of_fit_ref 1.010
_refine_ls_hydrogen_treatment constr
_refine_ls_matrix_type full
_refine_ls_number_parameters 271
_refine_ls_number_reflns 5269
_refine_ls_number_restraints 0
_refine_ls_restrained_S_all 1.010
_refine_ls_R_factor_all 0.0654
_refine_ls_R_factor_gt 0.0437
_refine_ls_shift/su_max 0.001
_refine_ls_shift/su_mean 0.000
_refine_ls_structure_factor_coef Fsqd
_refine_ls_weighting_details 'w=1/[\s^2^(Fo^2^)+(0.0733P)^2^+0.5309P] where P=(Fo^2^+2Fc^2^)/3'
_refine_ls_weighting_scheme calc
_refine_ls_wR_factor_gt 0.1169
_refine_ls_wR_factor_ref 0.1342
_reflns_Friedel_coverage 0.000
_reflns_number_gt 3895
_reflns_number_total 5269
_reflns_threshold_expression 'I > 2\s(I)'
_cod_data_source_file d0dt02708a3.cif
_cod_data_source_block 11
_cod_depositor_comments 'Adding full bibliography for 7705051--7705061.cif.'
_cod_database_code 7705052
_shelx_shelxl_version_number 2018/3
_shelx_space_group_comment
;
The symmetry employed for this shelxl refinement is uniquely defined
by the following loop, which should always be used as a source of
symmetry information in preference to the above space-group names.
They are only intended as comments.
;
_olex2_refinement_description
;
1. Fixed Uiso
 At 1.2 times of:
  All C(H) groups, All C(H,H) groups
2.a Ternary CH refined with riding coordinates:
 C22(H22), C25(H25), C27(H27)
2.b Secondary CH2 refined with riding coordinates:
 C19(H19A,H19B), C21(H21A,H21B), C23(H23A,H23B), C24(H24A,H24B), C26(H26A,
 H26B), C28(H28A,H28B)
2.c Aromatic/amide H refined with riding coordinates:
 C1(H1), C3(H3), C4(H4), C5(H5), C6(H6), C8(H8), C9(H9), C10(H10), C11(H11),
 C12(H12), C14(H14), C15(H15), C16(H16), C17(H17), C18(H18)
;
_olex2_submission_special_instructions 'No special instructions were received'

loop_
_space_group_symop_operation_xyz
'x, y, z'
'-x, y+1/2, -z+1/2'
'-x, -y, -z'
'x, -y-1/2, z-1/2'

loop_
_atom_site_label
_atom_site_type_symbol
_atom_site_fract_x
_atom_site_fract_y
_atom_site_fract_z
_atom_site_U_iso_or_equiv
_atom_site_adp_type
_atom_site_occupancy
_atom_site_site_symmetry_order
_atom_site_calc_flag
_atom_site_refinement_flags_posn
_atom_site_refinement_flags_adp
_atom_site_refinement_flags_occupancy
_atom_site_disorder_assembly
_atom_site_disorder_group
P1 P -0.29718(3) -0.67394(4) 0.46782(2) 0.03808(13) Uani 1 1 d . . . . .
N1 N -0.32146(12) -0.68057(16) 0.53762(7) 0.0455(3) Uani 1 1 d . . . . .
C1 C -0.36325(14) -0.3913(2) 0.44730(9) 0.0481(4) Uani 1 1 d . . . . .
H1 H -0.402348 -0.408126 0.480604 0.058 Uiso 1 1 calc R . . . .
C2 C -0.29546(13) -0.49802(17) 0.42962(8) 0.0397(3) Uani 1 1 d . . . . .
C3 C -0.23846(16) -0.4698(2) 0.37946(9) 0.0503(4) Uani 1 1 d . . . . .
H3 H -0.192278 -0.540126 0.367070 0.060 Uiso 1 1 calc R . . . .
C4 C -0.24974(17) -0.3384(2) 0.34786(10) 0.0565(5) Uani 1 1 d . . . . .
H4 H -0.211615 -0.320821 0.314189 0.068 Uiso 1 1 calc R . . . .
C5 C -0.31698(16) -0.2339(2) 0.36605(10) 0.0550(5) Uani 1 1 d . . . . .
H5 H -0.324572 -0.145404 0.344754 0.066 Uiso 1 1 calc R . . . .
C6 C -0.37306(17) -0.2598(2) 0.41563(11) 0.0581(5) Uani 1 1 d . . . . .
H6 H -0.418153 -0.188313 0.428121 0.070 Uiso 1 1 calc R . . . .
C7 C -0.41633(14) -0.76254(18) 0.41421(8) 0.0424(4) Uani 1 1 d . . . . .
C8 C -0.43481(17) -0.7525(2) 0.34645(9) 0.0602(5) Uani 1 1 d . . . . .
H8 H -0.386577 -0.696709 0.327258 0.072 Uiso 1 1 calc R . . . .
C9 C -0.52457(19) -0.8250(3) 0.30704(11) 0.0708(6) Uani 1 1 d . . . . .
H9 H -0.535816 -0.819097 0.261358 0.085 Uiso 1 1 calc R . . . .
C10 C -0.59667(19) -0.9050(3) 0.33448(12) 0.0738(6) Uani 1 1 d . . . . .
H10 H -0.657535 -0.952711 0.307572 0.089 Uiso 1 1 calc R . . . .
C11 C -0.5800(2) -0.9154(3) 0.40108(13) 0.0781(7) Uani 1 1 d . . . . .
H11 H -0.629323 -0.970459 0.419823 0.094 Uiso 1 1 calc R . . . .
C12 C -0.48965(17) -0.8441(2) 0.44112(10) 0.0601(5) Uani 1 1 d . . . . .
H12 H -0.478552 -0.851492 0.486749 0.072 Uiso 1 1 calc R . . . .
C13 C -0.17006(14) -0.76120(17) 0.45129(8) 0.0407(3) Uani 1 1 d . . . . .
C14 C -0.17520(17) -0.8969(2) 0.42403(9) 0.0530(4) Uani 1 1 d . . . . .
H14 H -0.245201 -0.943469 0.412116 0.064 Uiso 1 1 calc R . . . .
C15 C -0.0781(2) -0.9643(2) 0.41419(10) 0.0658(6) Uani 1 1 d . . . . .
H15 H -0.083468 -1.054777 0.394727 0.079 Uiso 1 1 calc R . . . .
C16 C 0.0261(2) -0.8993(2) 0.43282(11) 0.0645(6) Uani 1 1 d . . . . .
H16 H 0.091358 -0.945359 0.426052 0.077 Uiso 1 1 calc R . . . .
C17 C 0.03398(18) -0.7660(2) 0.46154(12) 0.0654(6) Uani 1 1 d . . . . .
H17 H 0.104746 -0.721890 0.475090 0.078 Uiso 1 1 calc R . . . .
C18 C -0.06372(16) -0.6974(2) 0.47024(11) 0.0551(5) Uani 1 1 d . . . . .
H18 H -0.057962 -0.606401 0.489211 0.066 Uiso 1 1 calc R . . . .
C19 C -0.19194(17) -0.5012(2) 0.60496(9) 0.0505(4) Uani 1 1 d . . . . .
H19A H -0.247829 -0.426080 0.590631 0.061 Uiso 1 1 calc R . . . .
H19B H -0.140381 -0.502592 0.574927 0.061 Uiso 1 1 calc R . . . .
C20 C -0.25271(13) -0.64553(17) 0.60205(7) 0.0373(3) Uani 1 1 d . . . . .
C21 C -0.16312(18) -0.7607(2) 0.62653(10) 0.0580(5) Uani 1 1 d . . . . .
H21A H -0.111462 -0.766932 0.596664 0.070 Uiso 1 1 calc R . . . .
H21B H -0.200391 -0.853078 0.626715 0.070 Uiso 1 1 calc R . . . .
C22 C -0.0952(2) -0.7266(3) 0.69596(11) 0.0682(6) Uani 1 1 d . . . . .
H22 H -0.037559 -0.801219 0.710267 0.082 Uiso 1 1 calc R . . . .
C23 C -0.03764(18) -0.5830(3) 0.69611(12) 0.0736(6) Uani 1 1 d . . . . .
H23A H 0.006003 -0.561807 0.740185 0.088 Uiso 1 1 calc R . . . .
H23B H 0.014685 -0.585775 0.666548 0.088 Uiso 1 1 calc R . . . .
C24 C -0.1766(2) -0.7230(3) 0.74223(11) 0.0737(6) Uani 1 1 d . . . . .
H24A H -0.214434 -0.815174 0.741657 0.088 Uiso 1 1 calc R . . . .
H24B H -0.134540 -0.704512 0.786932 0.088 Uiso 1 1 calc R . . . .
C25 C -0.26401(18) -0.6066(3) 0.72080(9) 0.0637(6) Uani 1 1 d . . . . .
H25 H -0.316217 -0.603465 0.751050 0.076 Uiso 1 1 calc R . . . .
C26 C -0.2055(2) -0.4625(2) 0.72092(10) 0.0672(6) Uani 1 1 d . . . . .
H26A H -0.262130 -0.387950 0.706968 0.081 Uiso 1 1 calc R . . . .
H26B H -0.163524 -0.439855 0.765199 0.081 Uiso 1 1 calc R . . . .
C27 C -0.12466(18) -0.4677(2) 0.67446(10) 0.0612(5) Uani 1 1 d . . . . .
H27 H -0.086332 -0.374713 0.674633 0.073 Uiso 1 1 calc R . . . .
C28 C -0.33173(16) -0.6392(3) 0.65057(9) 0.0576(5) Uani 1 1 d . . . . .
H28A H -0.370881 -0.730426 0.650343 0.069 Uiso 1 1 calc R . . . .
H28B H -0.388829 -0.565208 0.636773 0.069 Uiso 1 1 calc R . . . .

loop_
_atom_site_aniso_label
_atom_site_aniso_U_11
_atom_site_aniso_U_22
_atom_site_aniso_U_33
_atom_site_aniso_U_23
_atom_site_aniso_U_13
_atom_site_aniso_U_12
P1 0.0445(2) 0.0377(2) 0.0327(2) -0.00496(16) 0.00978(15) -0.00818(17)
N1 0.0497(8) 0.0539(8) 0.0335(7) -0.0070(6) 0.0108(6) -0.0133(7)
C1 0.0454(9) 0.0509(10) 0.0485(9) -0.0045(8) 0.0111(7) 0.0008(8)
C2 0.0428(8) 0.0375(8) 0.0382(8) -0.0046(6) 0.0076(6) -0.0040(6)
C3 0.0600(10) 0.0427(9) 0.0533(10) 0.0021(8) 0.0235(8) 0.0019(8)
C4 0.0650(11) 0.0502(11) 0.0570(11) 0.0095(9) 0.0193(9) -0.0025(9)
C5 0.0593(11) 0.0406(9) 0.0600(11) 0.0047(8) 0.0015(9) -0.0034(8)
C6 0.0579(11) 0.0472(10) 0.0663(12) -0.0056(9) 0.0074(9) 0.0110(9)
C7 0.0472(8) 0.0412(9) 0.0381(8) -0.0068(7) 0.0077(6) -0.0055(7)
C8 0.0617(11) 0.0774(14) 0.0389(9) -0.0039(9) 0.0051(8) -0.0154(10)
C9 0.0722(13) 0.0862(16) 0.0449(11) -0.0112(11) -0.0068(9) -0.0105(12)
C10 0.0647(13) 0.0696(14) 0.0739(15) -0.0109(12) -0.0137(11) -0.0169(11)
C11 0.0721(14) 0.0817(16) 0.0749(15) 0.0018(12) 0.0034(11) -0.0362(13)
C12 0.0648(12) 0.0642(13) 0.0495(10) -0.0008(9) 0.0086(9) -0.0240(10)
C13 0.0521(9) 0.0366(8) 0.0346(8) 0.0009(6) 0.0121(6) -0.0028(7)
C14 0.0641(11) 0.0434(9) 0.0443(9) -0.0063(8) -0.0035(8) 0.0041(8)
C15 0.0897(15) 0.0522(11) 0.0495(11) -0.0071(9) 0.0022(10) 0.0251(11)
C16 0.0763(14) 0.0634(13) 0.0595(12) 0.0142(10) 0.0274(10) 0.0259(11)
C17 0.0578(11) 0.0570(12) 0.0891(16) 0.0184(11) 0.0328(11) 0.0026(10)
C18 0.0538(10) 0.0420(9) 0.0750(13) -0.0019(9) 0.0257(9) -0.0053(8)
C19 0.0616(10) 0.0451(10) 0.0430(9) -0.0007(7) 0.0076(7) -0.0130(8)
C20 0.0407(8) 0.0416(8) 0.0305(7) -0.0045(6) 0.0098(6) -0.0061(6)
C21 0.0743(13) 0.0487(11) 0.0497(10) -0.0034(8) 0.0106(9) 0.0105(9)
C22 0.0756(14) 0.0660(13) 0.0553(12) 0.0034(10) -0.0025(10) 0.0217(11)
C23 0.0498(11) 0.1024(19) 0.0622(13) -0.0079(12) -0.0019(9) -0.0067(12)
C24 0.1061(18) 0.0681(14) 0.0416(10) 0.0055(10) 0.0042(11) -0.0164(13)
C25 0.0637(12) 0.0932(16) 0.0380(9) -0.0126(10) 0.0195(8) -0.0132(11)
C26 0.0832(14) 0.0665(13) 0.0458(10) -0.0198(9) 0.0009(9) 0.0072(11)
C27 0.0710(12) 0.0539(11) 0.0522(11) -0.0050(9) -0.0006(9) -0.0231(10)
C28 0.0477(9) 0.0845(14) 0.0433(9) -0.0108(9) 0.0162(7) -0.0142(9)

loop_
_atom_type_symbol
_atom_type_description
_atom_type_scat_dispersion_real
_atom_type_scat_dispersion_imag
_atom_type_scat_source
C C 0.0033 0.0016 'International Tables Vol C Tables 4.2.6.8 and 6.1.1.4'
H H 0.0000 0.0000 'International Tables Vol C Tables 4.2.6.8 and 6.1.1.4'
N N 0.0061 0.0033 'International Tables Vol C Tables 4.2.6.8 and 6.1.1.4'
P P 0.1023 0.0942 'International Tables Vol C Tables 4.2.6.8 and 6.1.1.4'

loop_
_geom_angle_atom_site_label_1
_geom_angle_atom_site_label_2
_geom_angle_atom_site_label_3
_geom_angle
_geom_angle_site_symmetry_1
_geom_angle_site_symmetry_3
_geom_angle_publ_flag
N1 P1 C2 117.91(8) . . ?
N1 P1 C7 105.89(8) . . ?
N1 P1 C13 119.78(8) . . ?
C2 P1 C13 103.21(7) . . ?
C7 P1 C2 102.99(8) . . ?
C7 P1 C13 105.23(8) . . ?
C20 N1 P1 132.33(11) . . ?
C2 C1 H1 119.9 . . ?
C6 C1 H1 119.9 . . ?
C6 C1 C2 120.23(17) . . ?
C1 C2 P1 117.81(13) . . ?
C1 C2 C3 118.51(16) . . ?
C3 C2 P1 123.39(13) . . ?
C2 C3 H3 119.7 . . ?
C4 C3 C2 120.67(17) . . ?
C4 C3 H3 119.7 . . ?
C3 C4 H4 120.0 . . ?
C5 C4 C3 120.06(18) . . ?
C5 C4 H4 120.0 . . ?
C4 C5 H5 120.0 . . ?
C4 C5 C6 119.93(18) . . ?
C6 C5 H5 120.0 . . ?
C1 C6 H6 119.7 . . ?
C5 C6 C1 120.59(18) . . ?
C5 C6 H6 119.7 . . ?
C8 C7 P1 121.77(14) . . ?
C12 C7 P1 119.60(13) . . ?
C12 C7 C8 118.63(17) . . ?
C7 C8 H8 119.9 . . ?
C9 C8 C7 120.19(19) . . ?
C9 C8 H8 119.9 . . ?
C8 C9 H9 119.8 . . ?
C10 C9 C8 120.5(2) . . ?
C10 C9 H9 119.8 . . ?
C9 C10 H10 120.0 . . ?
C11 C10 C9 120.1(2) . . ?
C11 C10 H10 120.0 . . ?
C10 C11 H11 120.0 . . ?
C10 C11 C12 119.9(2) . . ?
C12 C11 H11 120.0 . . ?
C7 C12 C11 120.7(2) . . ?
C7 C12 H12 119.7 . . ?
C11 C12 H12 119.7 . . ?
C14 C13 P1 121.32(13) . . ?
C14 C13 C18 117.71(16) . . ?
C18 C13 P1 120.80(13) . . ?
C13 C14 H14 119.5 . . ?
C15 C14 C13 120.95(19) . . ?
C15 C14 H14 119.5 . . ?
C14 C15 H15 119.7 . . ?
C16 C15 C14 120.53(19) . . ?
C16 C15 H15 119.7 . . ?
C15 C16 H16 120.2 . . ?
C15 C16 C17 119.68(19) . . ?
C17 C16 H16 120.2 . . ?
C16 C17 H17 120.1 . . ?
C16 C17 C18 119.7(2) . . ?
C18 C17 H17 120.1 . . ?
C13 C18 H18 119.3 . . ?
C17 C18 C13 121.39(19) . . ?
C17 C18 H18 119.3 . . ?
H19A C19 H19B 108.0 . . ?
C20 C19 H19A 109.3 . . ?
C20 C19 H19B 109.3 . . ?
C20 C19 C27 111.61(14) . . ?
C27 C19 H19A 109.3 . . ?
C27 C19 H19B 109.3 . . ?
N1 C20 C19 114.00(13) . . ?
N1 C20 C21 111.58(14) . . ?
N1 C20 C28 107.88(13) . . ?
C19 C20 C21 108.04(14) . . ?
C19 C20 C28 107.51(14) . . ?
C21 C20 C28 107.55(15) . . ?
C20 C21 H21A 109.4 . . ?
C20 C21 H21B 109.4 . . ?
C20 C21 C22 111.16(16) . . ?
H21A C21 H21B 108.0 . . ?
C22 C21 H21A 109.4 . . ?
C22 C21 H21B 109.4 . . ?
C21 C22 H22 109.6 . . ?
C23 C22 C21 109.69(19) . . ?
C23 C22 H22 109.6 . . ?
C23 C22 C24 109.8(2) . . ?
C24 C22 C21 108.59(19) . . ?
C24 C22 H22 109.6 . . ?
C22 C23 H23A 109.6 . . ?
C22 C23 H23B 109.6 . . ?
H23A C23 H23B 108.1 . . ?
C27 C23 C22 110.25(17) . . ?
C27 C23 H23A 109.6 . . ?
C27 C23 H23B 109.6 . . ?
C22 C24 H24A 109.8 . . ?
C22 C24 H24B 109.8 . . ?
H24A C24 H24B 108.2 . . ?
C25 C24 C22 109.48(17) . . ?
C25 C24 H24A 109.8 . . ?
C25 C24 H24B 109.8 . . ?
C24 C25 H25 109.5 . . ?
C24 C25 C26 110.11(18) . . ?
C24 C25 C28 109.15(18) . . ?
C26 C25 H25 109.5 . . ?
C26 C25 C28 109.01(18) . . ?
C28 C25 H25 109.5 . . ?
C25 C26 H26A 109.8 . . ?
C25 C26 H26B 109.8 . . ?
H26A C26 H26B 108.2 . . ?
C27 C26 C25 109.43(16) . . ?
C27 C26 H26A 109.8 . . ?
C27 C26 H26B 109.8 . . ?
C19 C27 H27 109.6 . . ?
C23 C27 C19 109.17(18) . . ?
C23 C27 C26 109.58(19) . . ?
C23 C27 H27 109.6 . . ?
C26 C27 C19 109.23(16) . . ?
C26 C27 H27 109.6 . . ?
C20 C28 C25 110.92(14) . . ?
C20 C28 H28A 109.5 . . ?
C20 C28 H28B 109.5 . . ?
C25 C28 H28A 109.5 . . ?
C25 C28 H28B 109.5 . . ?
H28A C28 H28B 108.0 . . ?

loop_
_geom_bond_atom_site_label_1
_geom_bond_atom_site_label_2
_geom_bond_distance
_geom_bond_site_symmetry_2
_geom_bond_publ_flag
P1 N1 1.5406(14) . ?
P1 C2 1.8217(17) . ?
P1 C7 1.8083(17) . ?
P1 C13 1.8266(17) . ?
N1 C20 1.447(2) . ?
C1 H1 0.9300 . ?
C1 C2 1.384(2) . ?
C1 C6 1.382(3) . ?
C2 C3 1.391(2) . ?
C3 H3 0.9300 . ?
C3 C4 1.381(3) . ?
C4 H4 0.9300 . ?
C4 C5 1.369(3) . ?
C5 H5 0.9300 . ?
C5 C6 1.369(3) . ?
C6 H6 0.9300 . ?
C7 C8 1.379(2) . ?
C7 C12 1.370(2) . ?
C8 H8 0.9300 . ?
C8 C9 1.379(3) . ?
C9 H9 0.9300 . ?
C9 C10 1.358(3) . ?
C10 H10 0.9300 . ?
C10 C11 1.357(3) . ?
C11 H11 0.9300 . ?
C11 C12 1.384(3) . ?
C12 H12 0.9300 . ?
C13 C14 1.380(2) . ?
C13 C18 1.385(2) . ?
C14 H14 0.9300 . ?
C14 C15 1.379(3) . ?
C15 H15 0.9300 . ?
C15 C16 1.367(3) . ?
C16 H16 0.9300 . ?
C16 C17 1.372(3) . ?
C17 H17 0.9300 . ?
C17 C18 1.382(3) . ?
C18 H18 0.9300 . ?
C19 H19A 0.9700 . ?
C19 H19B 0.9700 . ?
C19 C20 1.524(2) . ?
C19 C27 1.524(3) . ?
C20 C21 1.525(2) . ?
C20 C28 1.529(2) . ?
C21 H21A 0.9700 . ?
C21 H21B 0.9700 . ?
C21 C22 1.526(3) . ?
C22 H22 0.9800 . ?
C22 C23 1.505(3) . ?
C22 C24 1.513(3) . ?
C23 H23A 0.9700 . ?
C23 H23B 0.9700 . ?
C23 C27 1.497(3) . ?
C24 H24A 0.9700 . ?
C24 H24B 0.9700 . ?
C24 C25 1.507(3) . ?
C25 H25 0.9800 . ?
C25 C26 1.514(3) . ?
C25 C28 1.536(3) . ?
C26 H26A 0.9700 . ?
C26 H26B 0.9700 . ?
C26 C27 1.512(3) . ?
C27 H27 0.9800 . ?
C28 H28A 0.9700 . ?
C28 H28B 0.9700 . ?

loop_
_geom_torsion_atom_site_label_1
_geom_torsion_atom_site_label_2
_geom_torsion_atom_site_label_3
_geom_torsion_atom_site_label_4
_geom_torsion
_geom_torsion_site_symmetry_1
_geom_torsion_site_symmetry_2
_geom_torsion_site_symmetry_3
_geom_torsion_site_symmetry_4
_geom_torsion_publ_flag
P1 N1 C20 C19 47.1(2) . . . . ?
P1 N1 C20 C21 -75.6(2) . . . . ?
P1 N1 C20 C28 166.45(15) . . . . ?
P1 C2 C3 C4 173.38(15) . . . . ?
P1 C7 C8 C9 178.05(17) . . . . ?
P1 C7 C12 C11 -178.60(18) . . . . ?
P1 C13 C14 C15 -177.33(15) . . . . ?
P1 C13 C18 C17 176.14(16) . . . . ?
N1 P1 C2 C1 -29.19(16) . . . . ?
N1 P1 C2 C3 157.11(14) . . . . ?
N1 P1 C7 C8 167.11(17) . . . . ?
N1 P1 C7 C12 -14.00(18) . . . . ?
N1 P1 C13 C14 96.99(15) . . . . ?
N1 P1 C13 C18 -78.24(17) . . . . ?
N1 C20 C21 C22 -177.05(16) . . . . ?
N1 C20 C28 C25 178.39(17) . . . . ?
C1 C2 C3 C4 -0.3(3) . . . . ?
C2 P1 N1 C20 -74.56(18) . . . . ?
C2 P1 C7 C8 42.71(18) . . . . ?
C2 P1 C7 C12 -138.41(16) . . . . ?
C2 P1 C13 C14 -129.52(14) . . . . ?
C2 P1 C13 C18 55.25(16) . . . . ?
C2 C1 C6 C5 0.7(3) . . . . ?
C2 C3 C4 C5 0.4(3) . . . . ?
C3 C4 C5 C6 0.0(3) . . . . ?
C4 C5 C6 C1 -0.5(3) . . . . ?
C6 C1 C2 P1 -174.27(14) . . . . ?
C6 C1 C2 C3 -0.3(3) . . . . ?
C7 P1 N1 C20 170.90(16) . . . . ?
C7 P1 C2 C1 86.92(14) . . . . ?
C7 P1 C2 C3 -86.77(16) . . . . ?
C7 P1 C13 C14 -21.87(16) . . . . ?
C7 P1 C13 C18 162.90(15) . . . . ?
C7 C8 C9 C10 1.1(4) . . . . ?
C8 C7 C12 C11 0.3(3) . . . . ?
C8 C9 C10 C11 -0.7(4) . . . . ?
C9 C10 C11 C12 0.2(4) . . . . ?
C10 C11 C12 C7 0.0(4) . . . . ?
C12 C7 C8 C9 -0.8(3) . . . . ?
C13 P1 N1 C20 52.38(19) . . . . ?
C13 P1 C2 C1 -163.75(13) . . . . ?
C13 P1 C2 C3 22.56(16) . . . . ?
C13 P1 C7 C8 -65.10(18) . . . . ?
C13 P1 C7 C12 113.78(17) . . . . ?
C13 C14 C15 C16 1.6(3) . . . . ?
C14 C13 C18 C17 0.7(3) . . . . ?
C14 C15 C16 C17 0.0(3) . . . . ?
C15 C16 C17 C18 -1.2(3) . . . . ?
C16 C17 C18 C13 0.8(3) . . . . ?
C18 C13 C14 C15 -2.0(3) . . . . ?
C19 C20 C21 C22 56.9(2) . . . . ?
C19 C20 C28 C25 -58.2(2) . . . . ?
C20 C19 C27 C23 59.6(2) . . . . ?
C20 C19 C27 C26 -60.2(2) . . . . ?
C20 C21 C22 C23 -58.8(2) . . . . ?
C20 C21 C22 C24 61.2(2) . . . . ?
C21 C20 C28 C25 57.9(2) . . . . ?
C21 C22 C23 C27 59.8(2) . . . . ?
C21 C22 C24 C25 -61.3(2) . . . . ?
C22 C23 C27 C19 -59.8(2) . . . . ?
C22 C23 C27 C26 59.8(2) . . . . ?
C22 C24 C25 C26 -58.9(2) . . . . ?
C22 C24 C25 C28 60.7(2) . . . . ?
C23 C22 C24 C25 58.7(2) . . . . ?
C24 C22 C23 C27 -59.5(2) . . . . ?
C24 C25 C26 C27 59.3(2) . . . . ?
C24 C25 C28 C20 -59.9(2) . . . . ?
C25 C26 C27 C19 60.2(2) . . . . ?
C25 C26 C27 C23 -59.3(2) . . . . ?
C26 C25 C28 C20 60.4(2) . . . . ?
C27 C19 C20 N1 177.85(15) . . . . ?
C27 C19 C20 C21 -57.5(2) . . . . ?
C27 C19 C20 C28 58.3(2) . . . . ?
C28 C20 C21 C22 -58.9(2) . . . . ?
C28 C25 C26 C27 -60.4(2) . . . . ?
